data_2101382
loop_
_publ_author_name
'Hester, J. R.'
'Maslen, E. N.'

_publ_section_title
;
 Electron density -- structure relationships in some perovskite-type
 compounds
;
_journal_issue 6
_journal_name_full 'Acta Crystallographica Section B'
_journal_page_first 913
_journal_page_last 920
_journal_paper_doi 10.1107/S0108768195003405
_journal_volume 51
_journal_year 1995
_chemical_formula_sum 'F6 K2 Si'
_chemical_formula_weight 220.27
_symmetry_cell_setting cubic
_symmetry_space_group_name_Hall '-F 4 2 3'
_symmetry_space_group_name_H-M 'F m -3 m'
_cell_angle_alpha 90.0
_cell_angle_beta 90.0
_cell_angle_gamma 90.0
_cell_formula_units_Z 4
_cell_length_a 8.046(2)
_cell_length_b 8.046(2)
_cell_length_c 8.046(2)
_cell_volume 520.9(2)
_diffrn_radiation_type Mo
_diffrn_radiation_wavelength 0.71073
_exptl_absorpt_coefficient_mu 2.09
_exptl_crystal_density_diffrn 2.81(2)
_exptl_crystal_F_000 424
_cod_data_source_file as0671.cif
_cod_data_source_block as0671a
_cod_original_formula_sum 'F6 K2 Si1'
_cod_database_code 2101382

loop_
_atom_site_label
_atom_site_fract_x
_atom_site_fract_y
_atom_site_fract_z
_atom_site_U_iso_or_equiv
Si 0 0 0 0.0064(2)
K 0.25 0.25 0.25 0.00920(10)
F 0.2095 0 0 0.0113(4)
